data_1575466
loop_
_publ_author_name
'Sun, Xiaofei'
'Jin, Da'
'Yadav, Ravi'
'Kraetschmer, Frederic'
'K&#xf6;ppe, Ralf'
'Roesky, Peter W.'

_publ_section_title
;
 On-demand switching from mono-silylene to bis-silylene to access mono-,
 di- and mixed coinage metal complexes.
;
_journal_issue 35
_journal_name_full 'Chemical science'
_journal_page_first 16057
_journal_page_last 16062
_journal_paper_doi 10.1039/d5sc04287a
_journal_volume 16
_journal_year 2025
_chemical_formula_moiety 'C60 H85 Ag2 N5 Si2'
_chemical_formula_sum 'C60 H85 Ag2 N5 Si2'
_chemical_formula_weight 1148.24
_space_group_crystal_system monoclinic
_space_group_IT_number 14
_space_group_name_Hall '-P 2ybc'
_space_group_name_H-M_alt 'P 1 21/c 1'
_atom_sites_solution_hydrogens geom
_atom_sites_solution_primary dual
_audit_creation_date 2024-10-20
_audit_creation_method
;
Olex2 1.5
(compiled 2024.02.16 svn.r378c4104 for OlexSys, GUI svn.r6928)
;
_audit_update_record
;
2024-10-24 deposited with the CCDC.	2025-07-30 downloaded from the CCDC.
;
_cell_angle_alpha 90
_cell_angle_beta 98.425(6)
_cell_angle_gamma 90
_cell_formula_units_Z 4
_cell_length_a 13.0057(10)
_cell_length_b 25.263(2)
_cell_length_c 17.7227(15)
_cell_measurement_reflns_used 38575
_cell_measurement_temperature 150
_cell_measurement_theta_max 64.64
_cell_measurement_theta_min 2.99
_cell_volume 5760.2(8)
_computing_molecular_graphics 'Olex2 1.5 (Dolomanov et al., 2009)'
_computing_publication_material 'Olex2 1.5 (Dolomanov et al., 2009)'
_computing_structure_refinement 'SHELXL 2019/2 (Sheldrick, 2015)'
_computing_structure_solution 'SHELXT  (Sheldrick, 2015)'
_diffrn_ambient_temperature 150.00
_diffrn_detector_area_resol_mean 13.33
_diffrn_detector_type Dectris
_diffrn_measured_fraction_theta_full 0.985
_diffrn_measured_fraction_theta_max 0.943
_diffrn_measurement_device 'Eulerian 4-circle diffractometer'
_diffrn_measurement_device_type GaJET
_diffrn_measurement_method 'rotation method, \w scans'
_diffrn_radiation_type GaK\a
_diffrn_radiation_wavelength 1.34143
_diffrn_reflns_av_R_equivalents 0.0204
_diffrn_reflns_av_unetI/netI 0.0293
_diffrn_reflns_Laue_measured_fraction_full 0.985
_diffrn_reflns_Laue_measured_fraction_max 0.943
_diffrn_reflns_limit_h_max 17
_diffrn_reflns_limit_h_min -13
_diffrn_reflns_limit_k_max 33
_diffrn_reflns_limit_k_min -31
_diffrn_reflns_limit_l_max 14
_diffrn_reflns_limit_l_min -23
_diffrn_reflns_number 38672
_diffrn_reflns_point_group_measured_fraction_full 0.985
_diffrn_reflns_point_group_measured_fraction_max 0.943
_diffrn_reflns_theta_full 53.597
_diffrn_reflns_theta_max 64.561
_diffrn_reflns_theta_min 2.988
_exptl_absorpt_coefficient_mu 4.108
_exptl_absorpt_correction_T_max 1
_exptl_absorpt_correction_T_min 0.3581
_exptl_absorpt_correction_type multi-scan
_exptl_absorpt_process_details
;
STOE LANA, absorption correction by scaling of reflection intensities.
J. Koziskova, F. Hahn, J. Richter, J. Kozisek, "Comparison of different
absorption corrections on the model structure of tetrakis(\m~2~-acetato)-
diaqua-di-copper(II)", Acta Chimica Slovaca, vol. 9, no. 2, 2016, pp. 136 - 140.
;
_exptl_crystal_colour colourless
_exptl_crystal_colour_primary colourless
_exptl_crystal_density_diffrn 1.324
_exptl_crystal_description block
_exptl_crystal_F_000 2408
_exptl_crystal_size_max 0.2
_exptl_crystal_size_mid 0.2
_exptl_crystal_size_min 0.12
_refine_diff_density_max 0.404
_refine_diff_density_min -0.447
_refine_diff_density_rms 0.057
_refine_ls_extinction_method none
_refine_ls_goodness_of_fit_ref 0.952
_refine_ls_hydrogen_treatment constr
_refine_ls_matrix_type full
_refine_ls_number_parameters 684
_refine_ls_number_reflns 13889
_refine_ls_number_restraints 160
_refine_ls_restrained_S_all 0.950
_refine_ls_R_factor_all 0.0315
_refine_ls_R_factor_gt 0.0232
_refine_ls_shift/su_max 0.003
_refine_ls_shift/su_mean 0.000
_refine_ls_structure_factor_coef Fsqd
_refine_ls_weighting_details 'w=1/[\s^2^(Fo^2^)+(0.0355P)^2^] where P=(Fo^2^+2Fc^2^)/3'
_refine_ls_weighting_scheme calc
_refine_ls_wR_factor_gt 0.0561
_refine_ls_wR_factor_ref 0.0576
_reflns_Friedel_coverage 0.000
_reflns_number_gt 11259
_reflns_number_total 13889
_reflns_threshold_expression 'I > 2\s(I)'
_cod_data_source_file d5sc04287a2.cif
_cod_data_source_block xfsi2ag2
_cod_depositor_comments 'Adding full bibliography for 1575461--1575467.cif.'
_cod_database_code 1575466
__shelx_shelxl_version_number 2019/2
_audit_contact_author
;
      Prof. Dr. Peter W. Roesky
      Karlsruher Institut fuer Technologie (KIT), CS
      Institut fuer Anorganische Chemie (AOC)
      Lehrstuhl fuer Anorganische Funktionsmaterialien
      Engesserstr. 15, Geb. 30.45
      76131 Karlsruhe 
      Bundesrepublik Deutschland
;
_audit_contact_letter
;
;
_shelx_space_group_comment
;
The symmetry employed for this shelxl refinement is uniquely defined
by the following loop, which should always be used as a source of
symmetry information in preference to the above space-group names.
They are only intended as comments.
;
_shelx_estimated_absorpt_t_max 0.638
_shelx_estimated_absorpt_t_min 0.494
_olex2_refinement_description
;
1. Fixed Uiso
 At 1.2 times of:
  All C(H) groups
 At 1.5 times of:
  All C(H,H,H) groups
2. Restrained distances
 N2-C20A \\sim N2-C20B
 with sigma of 0.02
 C20A-C23A \\sim C20B-C21B
 with sigma of 0.02
 C20A-C22A \\sim C20B-C22B
 with sigma of 0.02
 C20A-C21A \\sim C20B-C23B
 with sigma of 0.02
 C23A-C21A \\sim C21B-C23B
 with sigma of 0.04
 C23A-C22A \\sim C21B-C22B
 with sigma of 0.04
 C22A-C21A \\sim C22B-C23B
 with sigma of 0.04
 N2-C23A \\sim N2-C21B
 with sigma of 0.04
 N2-C22A \\sim N2-C22B
 with sigma of 0.04
 N2-C21A \\sim N2-C23B
 with sigma of 0.04
3. Rigid bond restraints
 C20B, C21B, C22B, C23B, C20A, C21A, C22A, C23A
 with sigma for 1-2 distances of 0.01 and sigma for 1-3 distances of 0.01
4. Uiso/Uaniso restraints and constraints
C20B \\sim C21B \\sim C22B \\sim C23B \\sim C20A \\sim C21A \\sim C22A \\sim
C23A: within 2.5A with sigma of 0.01 and sigma for terminal atoms of 0.02
within 2.5A
5. Others
 Sof(C20B)=Sof(C21B)=Sof(H21A)=Sof(H21B)=Sof(H21C)=Sof(C22B)=Sof(H22A)=
 Sof(H22B)=Sof(H22C)=Sof(C23B)=Sof(H23A)=Sof(H23B)=Sof(H23C)=1-FVAR(1)
 Sof(C20A)=Sof(C21A)=Sof(H21D)=Sof(H21E)=Sof(H21F)=Sof(C22A)=Sof(H22D)=
 Sof(H22E)=Sof(H22F)=Sof(C23A)=Sof(H23D)=Sof(H23E)=Sof(H23F)=FVAR(1)
6.a Ternary CH refined with riding coordinates:
 C40(H40), C43(H43)
6.b Aromatic/amide H refined with riding coordinates:
 C3(H3), C5(H5), C12(H12), C14(H14), C25(H25), C26(H26), C27(H27), C28(H28),
 C29(H29), C36(H36), C37(H37), C38(H38), C52(H52), C53(H53), C54(H54), C55(H55),
  C56(H56)
6.c Idealised Me refined as rotating group:
 C7(H7A,H7B,H7C), C8(H8A,H8B,H8C), C9(H9A,H9B,H9C), C16(H16A,H16B,H16C),
 C17(H17A,H17B,H17C), C18(H18A,H18B,H18C), C21B(H21A,H21B,H21C), C22B(H22A,H22B,
 H22C), C23B(H23A,H23B,H23C), C31(H31A,H31B,H31C), C32(H32A,H32B,H32C),
 C33(H33A,H33B,H33C), C41(H41A,H41B,H41C), C42(H42A,H42B,H42C), C44(H44A,H44B,
 H44C), C45(H45A,H45B,H45C), C48(H48A,H48B,H48C), C49(H49A,H49B,H49C), C50(H50A,
 H50B,H50C), C58(H58A,H58B,H58C), C59(H59A,H59B,H59C), C60(H60A,H60B,H60C),
 C21A(H21D,H21E,H21F), C22A(H22D,H22E,H22F), C23A(H23D,H23E,H23F)
;
_olex2_submission_special_instructions 'No special instructions were received'

loop_
_space_group_symop_operation_xyz
'x, y, z'
'-x, y+1/2, -z+1/2'
'-x, -y, -z'
'x, -y-1/2, z-1/2'

loop_
_atom_site_label
_atom_site_type_symbol
_atom_site_fract_x
_atom_site_fract_y
_atom_site_fract_z
_atom_site_U_iso_or_equiv
_atom_site_adp_type
_atom_site_occupancy
_atom_site_site_symmetry_order
_atom_site_calc_flag
_atom_site_refinement_flags_posn
_atom_site_refinement_flags_adp
_atom_site_refinement_flags_occupancy
_atom_site_disorder_assembly
_atom_site_disorder_group
Ag1 Ag 0.73225(2) 0.51671(2) 0.19879(2) 0.02268(3) Uani 1 1 d . . . . .
Ag2 Ag 0.62271(2) 0.47071(2) 0.32998(2) 0.02167(3) Uani 1 1 d . . . . .
Si1 Si 0.65629(3) 0.59671(2) 0.23840(2) 0.01963(9) Uani 1 1 d . . . . .
Si2 Si 0.49267(3) 0.53283(2) 0.27265(2) 0.01809(8) Uani 1 1 d . . . . .
N1 N 0.52218(10) 0.59865(5) 0.24715(7) 0.0185(3) Uani 1 1 d . . . . .
N2 N 0.70009(11) 0.65692(6) 0.19505(8) 0.0238(3) Uani 1 1 d D . . . .
N3 N 0.75088(10) 0.63354(6) 0.31013(8) 0.0230(3) Uani 1 1 d . . . . .
N4 N 0.37328(10) 0.53062(6) 0.31428(7) 0.0219(3) Uani 1 1 d . . . . .
N5 N 0.39220(10) 0.49287(6) 0.20958(7) 0.0209(3) Uani 1 1 d . . . . .
C1 C 0.82372(12) 0.46068(7) 0.14760(9) 0.0223(3) Uani 1 1 d . . . . .
C2 C 0.81089(12) 0.40554(7) 0.14621(9) 0.0225(3) Uani 1 1 d . . . . .
C3 C 0.87690(13) 0.37261(7) 0.11192(9) 0.0237(3) Uani 1 1 d . . . . .
H3 H 0.866494 0.335398 0.112279 0.028 Uiso 1 1 calc R U . . .
C4 C 0.95733(13) 0.39308(7) 0.07736(10) 0.0261(4) Uani 1 1 d . . . . .
C5 C 0.97048(13) 0.44739(7) 0.07816(10) 0.0264(4) Uani 1 1 d . . . . .
H5 H 1.025082 0.462240 0.054808 0.032 Uiso 1 1 calc R U . . .
C6 C 0.90581(13) 0.48092(7) 0.11230(10) 0.0249(3) Uani 1 1 d . . . . .
C7 C 0.72490(14) 0.37952(8) 0.18137(11) 0.0338(4) Uani 1 1 d . . . . .
H7A H 0.731373 0.340968 0.178089 0.051 Uiso 1 1 calc R U . . .
H7B H 0.657470 0.390624 0.153847 0.051 Uiso 1 1 calc R U . . .
H7C H 0.730001 0.390061 0.235000 0.051 Uiso 1 1 calc R U . . .
C8 C 1.02720(16) 0.35690(8) 0.03985(12) 0.0373(5) Uani 1 1 d . . . . .
H8A H 1.020618 0.320621 0.058127 0.056 Uiso 1 1 calc R U . . .
H8B H 1.099466 0.368634 0.052691 0.056 Uiso 1 1 calc R U . . .
H8C H 1.006853 0.357969 -0.015600 0.056 Uiso 1 1 calc R U . . .
C9 C 0.92806(17) 0.53962(8) 0.11340(13) 0.0377(5) Uani 1 1 d . . . . .
H9A H 0.869059 0.558350 0.084467 0.057 Uiso 1 1 calc R U . . .
H9B H 0.990761 0.546303 0.090218 0.057 Uiso 1 1 calc R U . . .
H9C H 0.938810 0.552295 0.166233 0.057 Uiso 1 1 calc R U . . .
C10 C 0.70469(13) 0.40581(7) 0.38951(9) 0.0236(3) Uani 1 1 d . . . . .
C11 C 0.65020(13) 0.36007(7) 0.40555(9) 0.0256(3) Uani 1 1 d . . . . .
C12 C 0.70010(16) 0.31754(7) 0.44613(10) 0.0316(4) Uani 1 1 d . . . . .
H12 H 0.660349 0.287706 0.457079 0.038 Uiso 1 1 calc R U . . .
C13 C 0.80624(17) 0.31799(8) 0.47069(11) 0.0370(4) Uani 1 1 d . . . . .
C14 C 0.86129(15) 0.36256(8) 0.45448(11) 0.0344(4) Uani 1 1 d . . . . .
H14 H 0.934238 0.363774 0.470459 0.041 Uiso 1 1 calc R U . . .
C15 C 0.81221(14) 0.40563(7) 0.41533(10) 0.0278(4) Uani 1 1 d . . . . .
C16 C 0.53489(15) 0.35516(8) 0.37877(11) 0.0350(4) Uani 1 1 d . . . . .
H16A H 0.503754 0.390530 0.373190 0.053 Uiso 1 1 calc R U . . .
H16B H 0.502673 0.334895 0.416244 0.053 Uiso 1 1 calc R U . . .
H16C H 0.523419 0.336871 0.329486 0.053 Uiso 1 1 calc R U . . .
C17 C 0.8594(2) 0.27195(10) 0.51497(16) 0.0628(7) Uani 1 1 d . . . . .
H17A H 0.890497 0.284021 0.565758 0.094 Uiso 1 1 calc R U . . .
H17B H 0.913793 0.257818 0.487810 0.094 Uiso 1 1 calc R U . . .
H17C H 0.808188 0.244187 0.520037 0.094 Uiso 1 1 calc R U . . .
C18 C 0.87731(15) 0.45373(8) 0.40362(12) 0.0379(5) Uani 1 1 d . . . . .
H18A H 0.863352 0.464759 0.350077 0.057 Uiso 1 1 calc R U . . .
H18B H 0.951131 0.444944 0.416922 0.057 Uiso 1 1 calc R U . . .
H18C H 0.859612 0.482651 0.436254 0.057 Uiso 1 1 calc R U . . .
C19 C 0.77482(13) 0.66483(7) 0.25433(10) 0.0239(3) Uani 1 1 d . . . . .
C20B C 0.6818(6) 0.6814(3) 0.1187(3) 0.0285(12) Uani 0.697(19) 1 d D U P A 2
C21B C 0.7816(5) 0.6938(3) 0.0872(4) 0.0422(13) Uani 0.697(19) 1 d D U P A 2
H21A H 0.818059 0.722885 0.116553 0.063 Uiso 0.697(19) 1 calc R U P A 2
H21B H 0.764979 0.704314 0.033591 0.063 Uiso 0.697(19) 1 calc R U P A 2
H21C H 0.826214 0.662402 0.091249 0.063 Uiso 0.697(19) 1 calc R U P A 2
C22B C 0.6183(6) 0.7312(3) 0.1245(4) 0.0449(14) Uani 0.697(19) 1 d D U P A 2
H22A H 0.553405 0.722146 0.143357 0.067 Uiso 0.697(19) 1 calc R U P A 2
H22B H 0.602423 0.747588 0.073979 0.067 Uiso 0.697(19) 1 calc R U P A 2
H22C H 0.658168 0.756108 0.159777 0.067 Uiso 0.697(19) 1 calc R U P A 2
C23B C 0.6194(7) 0.6396(3) 0.0702(3) 0.0534(16) Uani 0.697(19) 1 d D U P A 2
H23A H 0.663175 0.608486 0.065816 0.080 Uiso 0.697(19) 1 calc R U P A 2
H23B H 0.595630 0.653998 0.019301 0.080 Uiso 0.697(19) 1 calc R U P A 2
H23C H 0.559115 0.629315 0.094199 0.080 Uiso 0.697(19) 1 calc R U P A 2
C24 C 0.87146(14) 0.69677(7) 0.25474(10) 0.0288(4) Uani 1 1 d . . . . .
C25 C 0.87689(15) 0.74926(7) 0.27717(10) 0.0308(4) Uani 1 1 d . . . . .
H25 H 0.817982 0.765906 0.292788 0.037 Uiso 1 1 calc R U . . .
C26 C 0.96826(16) 0.77772(8) 0.27692(12) 0.0382(5) Uani 1 1 d . . . . .
H26 H 0.971772 0.813732 0.292518 0.046 Uiso 1 1 calc R U . . .
C27 C 1.05350(17) 0.75387(9) 0.25415(13) 0.0468(5) Uani 1 1 d . . . . .
H27 H 1.115829 0.773451 0.254003 0.056 Uiso 1 1 calc R U . . .
C28 C 1.04893(17) 0.70161(10) 0.23151(15) 0.0506(6) Uani 1 1 d . . . . .
H28 H 1.108044 0.685228 0.215816 0.061 Uiso 1 1 calc R U . . .
C29 C 0.95818(16) 0.67301(8) 0.23166(13) 0.0408(5) Uani 1 1 d . . . . .
H29 H 0.955107 0.637025 0.215944 0.049 Uiso 1 1 calc R U . . .
C30 C 0.81702(13) 0.61964(7) 0.38343(10) 0.0282(4) Uani 1 1 d . . . . .
C31 C 0.74953(14) 0.58450(8) 0.42569(10) 0.0319(4) Uani 1 1 d . . . . .
H31A H 0.687276 0.604055 0.434431 0.048 Uiso 1 1 calc R U . . .
H31B H 0.788857 0.573887 0.474796 0.048 Uiso 1 1 calc R U . . .
H31C H 0.728966 0.552901 0.395085 0.048 Uiso 1 1 calc R U . . .
C32 C 0.91467(14) 0.58949(8) 0.37047(12) 0.0386(5) Uani 1 1 d . . . . .
H32A H 0.895990 0.561725 0.332297 0.058 Uiso 1 1 calc R U . . .
H32B H 0.946679 0.573372 0.418520 0.058 Uiso 1 1 calc R U . . .
H32C H 0.964016 0.614011 0.352269 0.058 Uiso 1 1 calc R U . . .
C33 C 0.84627(18) 0.66905(9) 0.43164(12) 0.0435(5) Uani 1 1 d . . . . .
H33A H 0.887869 0.692740 0.404394 0.065 Uiso 1 1 calc R U . . .
H33B H 0.886774 0.658721 0.480445 0.065 Uiso 1 1 calc R U . . .
H33C H 0.782915 0.687374 0.440969 0.065 Uiso 1 1 calc R U . . .
C34 C 0.45345(12) 0.64506(6) 0.23460(9) 0.0197(3) Uani 1 1 d . . . . .
C35 C 0.46740(13) 0.68982(7) 0.28330(9) 0.0233(3) Uani 1 1 d . . . . .
C36 C 0.40313(14) 0.73410(7) 0.26720(11) 0.0316(4) Uani 1 1 d . . . . .
H36 H 0.412341 0.763542 0.300860 0.038 Uiso 1 1 calc R U . . .
C37 C 0.32754(15) 0.73659(8) 0.20479(12) 0.0357(4) Uani 1 1 d . . . . .
H37 H 0.286446 0.767519 0.194071 0.043 Uiso 1 1 calc R U . . .
C38 C 0.31301(14) 0.69309(8) 0.15828(11) 0.0312(4) Uani 1 1 d . . . . .
H38 H 0.260444 0.694352 0.115026 0.037 Uiso 1 1 calc R U . . .
C39 C 0.37218(13) 0.64688(7) 0.17170(9) 0.0241(3) Uani 1 1 d . . . . .
C40 C 0.54829(14) 0.69543(7) 0.35319(10) 0.0292(4) Uani 1 1 d . . . . .
H40 H 0.590697 0.662290 0.359851 0.035 Uiso 1 1 calc R U . . .
C41 C 0.62012(16) 0.74218(8) 0.34418(13) 0.0407(5) Uani 1 1 d . . . . .
H41A H 0.652585 0.737250 0.298137 0.061 Uiso 1 1 calc R U . . .
H41B H 0.674194 0.744208 0.388831 0.061 Uiso 1 1 calc R U . . .
H41C H 0.579647 0.775037 0.339782 0.061 Uiso 1 1 calc R U . . .
C42 C 0.4979(2) 0.70460(9) 0.42497(12) 0.0491(6) Uani 1 1 d . . . . .
H42A H 0.465525 0.739710 0.422519 0.074 Uiso 1 1 calc R U . . .
H42B H 0.551092 0.702465 0.470147 0.074 Uiso 1 1 calc R U . . .
H42C H 0.444797 0.677495 0.428174 0.074 Uiso 1 1 calc R U . . .
C43 C 0.33682(15) 0.60131(8) 0.11887(10) 0.0356(4) Uani 1 1 d . . . . .
H43 H 0.383955 0.570532 0.133365 0.043 Uiso 1 1 calc R U . . .
C44 C 0.22548(17) 0.58531(10) 0.13047(15) 0.0515(6) Uani 1 1 d . . . . .
H44A H 0.223744 0.578438 0.184687 0.077 Uiso 1 1 calc R U . . .
H44B H 0.204869 0.553255 0.100942 0.077 Uiso 1 1 calc R U . . .
H44C H 0.177252 0.614099 0.113125 0.077 Uiso 1 1 calc R U . . .
C45 C 0.33693(19) 0.61291(12) 0.03483(11) 0.0574(7) Uani 1 1 d . . . . .
H45A H 0.287200 0.641287 0.018629 0.086 Uiso 1 1 calc R U . . .
H45B H 0.316968 0.580935 0.004924 0.086 Uiso 1 1 calc R U . . .
H45C H 0.406680 0.623984 0.026700 0.086 Uiso 1 1 calc R U . . .
C46 C 0.33208(12) 0.49366(7) 0.26464(9) 0.0227(3) Uani 1 1 d . . . . .
C47 C 0.34207(14) 0.55038(7) 0.38633(9) 0.0262(4) Uani 1 1 d . . . . .
C48 C 0.26723(16) 0.59634(8) 0.36758(12) 0.0384(5) Uani 1 1 d . . . . .
H48A H 0.299949 0.623465 0.339501 0.058 Uiso 1 1 calc R U . . .
H48B H 0.249795 0.611552 0.414978 0.058 Uiso 1 1 calc R U . . .
H48C H 0.203712 0.583634 0.336192 0.058 Uiso 1 1 calc R U . . .
C49 C 0.44333(15) 0.56865(8) 0.43387(10) 0.0343(4) Uani 1 1 d . . . . .
H49A H 0.489949 0.538288 0.445109 0.051 Uiso 1 1 calc R U . . .
H49B H 0.428297 0.584184 0.481732 0.051 Uiso 1 1 calc R U . . .
H49C H 0.476716 0.595216 0.405261 0.051 Uiso 1 1 calc R U . . .
C50 C 0.29424(17) 0.50857(8) 0.43190(11) 0.0374(5) Uani 1 1 d . . . . .
H50A H 0.225159 0.499140 0.405449 0.056 Uiso 1 1 calc R U . . .
H50B H 0.288030 0.522528 0.482632 0.056 Uiso 1 1 calc R U . . .
H50C H 0.338636 0.477053 0.437061 0.056 Uiso 1 1 calc R U . . .
C51 C 0.24534(13) 0.45745(7) 0.27668(10) 0.0256(4) Uani 1 1 d . . . . .
C52 C 0.14252(14) 0.47224(9) 0.25341(10) 0.0351(4) Uani 1 1 d . . . . .
H52 H 0.127081 0.503647 0.224471 0.042 Uiso 1 1 calc R U . . .
C53 C 0.06253(15) 0.44087(11) 0.27269(11) 0.0456(6) Uani 1 1 d . . . . .
H53 H -0.007732 0.450964 0.257090 0.055 Uiso 1 1 calc R U . . .
C54 C 0.08458(17) 0.39546(10) 0.31408(12) 0.0452(5) Uani 1 1 d . . . . .
H54 H 0.029498 0.374567 0.327827 0.054 Uiso 1 1 calc R U . . .
C55 C 0.18607(17) 0.37985(9) 0.33593(13) 0.0438(5) Uani 1 1 d . . . . .
H55 H 0.200876 0.348021 0.363959 0.053 Uiso 1 1 calc R U . . .
C56 C 0.26685(15) 0.41089(8) 0.31681(12) 0.0361(4) Uani 1 1 d . . . . .
H56 H 0.336888 0.400039 0.331370 0.043 Uiso 1 1 calc R U . . .
C57 C 0.39513(13) 0.45280(7) 0.14826(10) 0.0260(4) Uani 1 1 d . . . . .
C58 C 0.28830(15) 0.44678(10) 0.09972(12) 0.0427(5) Uani 1 1 d . . . . .
H58A H 0.237577 0.435320 0.132153 0.064 Uiso 1 1 calc R U . . .
H58B H 0.292307 0.420330 0.059815 0.064 Uiso 1 1 calc R U . . .
H58C H 0.266612 0.480848 0.076134 0.064 Uiso 1 1 calc R U . . .
C59 C 0.43241(16) 0.39920(8) 0.18116(11) 0.0349(4) Uani 1 1 d . . . . .
H59A H 0.497370 0.403817 0.216264 0.052 Uiso 1 1 calc R U . . .
H59B H 0.444339 0.375430 0.139608 0.052 Uiso 1 1 calc R U . . .
H59C H 0.379488 0.383918 0.208736 0.052 Uiso 1 1 calc R U . . .
C60 C 0.47299(16) 0.47321(8) 0.09931(11) 0.0342(4) Uani 1 1 d . . . . .
H60A H 0.540486 0.478392 0.131099 0.051 Uiso 1 1 calc R U . . .
H60B H 0.448528 0.506987 0.076088 0.051 Uiso 1 1 calc R U . . .
H60C H 0.480236 0.447427 0.059103 0.051 Uiso 1 1 calc R U . . .
C20A C 0.6810(14) 0.6836(7) 0.1196(8) 0.033(3) Uani 0.303(19) 1 d D U P A 1
C21A C 0.5896(11) 0.6565(7) 0.0709(8) 0.043(2) Uani 0.303(19) 1 d D U P A 1
H21D H 0.577237 0.673206 0.020498 0.065 Uiso 0.303(19) 1 calc R U P A 1
H21E H 0.527276 0.660087 0.095679 0.065 Uiso 0.303(19) 1 calc R U P A 1
H21F H 0.605374 0.618932 0.065370 0.065 Uiso 0.303(19) 1 calc R U P A 1
C22A C 0.6527(16) 0.7416(6) 0.1285(10) 0.052(3) Uani 0.303(19) 1 d D U P A 1
H22D H 0.710185 0.759725 0.160187 0.077 Uiso 0.303(19) 1 calc R U P A 1
H22E H 0.589962 0.743951 0.152889 0.077 Uiso 0.303(19) 1 calc R U P A 1
H22F H 0.639902 0.758369 0.078152 0.077 Uiso 0.303(19) 1 calc R U P A 1
C23A C 0.7718(13) 0.6786(8) 0.0743(10) 0.052(3) Uani 0.303(19) 1 d D U P A 1
H23D H 0.750169 0.691163 0.022055 0.078 Uiso 0.303(19) 1 calc R U P A 1
H23E H 0.793118 0.641425 0.073096 0.078 Uiso 0.303(19) 1 calc R U P A 1
H23F H 0.830297 0.699965 0.098590 0.078 Uiso 0.303(19) 1 calc R U P A 1

loop_
_atom_site_aniso_label
_atom_site_aniso_U_11
_atom_site_aniso_U_22
_atom_site_aniso_U_33
_atom_site_aniso_U_23
_atom_site_aniso_U_13
_atom_site_aniso_U_12
Ag1 0.02041(6) 0.02057(6) 0.02719(6) -0.00328(5) 0.00389(4) 0.00239(4)
Ag2 0.02049(6) 0.02069(6) 0.02297(6) 0.00155(4) 0.00028(4) 0.00234(4)
Si1 0.0184(2) 0.0182(2) 0.0222(2) -0.00172(16) 0.00277(16) -0.00022(16)
Si2 0.01688(19) 0.0188(2) 0.0179(2) -0.00123(16) 0.00031(15) 0.00035(16)
N1 0.0186(6) 0.0181(7) 0.0183(6) -0.0002(5) 0.0012(5) 0.0027(5)
N2 0.0267(7) 0.0210(7) 0.0238(7) 0.0000(5) 0.0039(6) -0.0017(6)
N3 0.0220(7) 0.0213(7) 0.0245(7) -0.0001(5) -0.0001(5) -0.0025(5)
N4 0.0210(6) 0.0251(7) 0.0194(6) -0.0037(5) 0.0023(5) -0.0003(5)
N5 0.0184(6) 0.0248(7) 0.0192(6) -0.0048(5) 0.0017(5) -0.0014(5)
C1 0.0204(7) 0.0238(8) 0.0220(8) -0.0021(6) 0.0012(6) 0.0031(6)
C2 0.0194(7) 0.0241(8) 0.0234(8) -0.0011(6) 0.0007(6) 0.0016(6)
C3 0.0240(8) 0.0204(8) 0.0259(8) -0.0035(6) 0.0009(6) 0.0018(6)
C4 0.0248(8) 0.0287(9) 0.0249(8) -0.0029(7) 0.0042(7) 0.0041(7)
C5 0.0266(8) 0.0277(9) 0.0263(9) -0.0020(7) 0.0084(7) -0.0013(7)
C6 0.0278(8) 0.0221(9) 0.0251(8) -0.0010(7) 0.0051(7) 0.0024(7)
C7 0.0301(9) 0.0290(10) 0.0443(11) -0.0031(8) 0.0121(8) -0.0023(8)
C8 0.0378(10) 0.0334(11) 0.0439(11) -0.0067(9) 0.0168(9) 0.0046(8)
C9 0.0445(11) 0.0246(10) 0.0479(12) -0.0029(8) 0.0198(9) -0.0020(8)
C10 0.0281(8) 0.0221(8) 0.0203(8) 0.0003(6) 0.0022(6) 0.0055(7)
C11 0.0305(9) 0.0265(9) 0.0195(8) -0.0024(7) 0.0022(7) 0.0019(7)
C12 0.0457(11) 0.0219(9) 0.0259(9) 0.0009(7) 0.0009(8) -0.0006(8)
C13 0.0494(12) 0.0256(10) 0.0319(10) 0.0004(8) -0.0076(9) 0.0102(9)
C14 0.0312(9) 0.0329(10) 0.0360(10) -0.0018(8) -0.0048(8) 0.0111(8)
C15 0.0287(9) 0.0278(9) 0.0275(9) -0.0009(7) 0.0059(7) 0.0064(7)
C16 0.0349(10) 0.0347(11) 0.0342(10) 0.0022(8) 0.0004(8) -0.0080(8)
C17 0.0760(18) 0.0356(13) 0.0669(16) 0.0136(12) -0.0227(14) 0.0107(12)
C18 0.0253(9) 0.0386(11) 0.0504(12) 0.0069(9) 0.0074(8) 0.0034(8)
C19 0.0257(8) 0.0178(8) 0.0286(9) -0.0032(6) 0.0049(7) -0.0014(7)
C20B 0.034(2) 0.028(2) 0.024(2) 0.003(2) 0.0084(19) 0.002(2)
C21B 0.049(2) 0.049(3) 0.032(2) 0.0070(19) 0.0184(19) -0.002(2)
C22B 0.053(3) 0.045(3) 0.037(2) 0.016(2) 0.008(2) 0.017(2)
C23B 0.077(4) 0.055(3) 0.0237(17) 0.008(2) -0.005(2) -0.018(3)
C24 0.0276(9) 0.0246(9) 0.0342(9) 0.0010(7) 0.0042(7) -0.0053(7)
C25 0.0326(9) 0.0257(9) 0.0339(9) -0.0002(7) 0.0044(8) -0.0046(7)
C26 0.0414(11) 0.0279(10) 0.0441(11) -0.0007(8) 0.0024(9) -0.0122(9)
C27 0.0361(11) 0.0446(13) 0.0613(14) -0.0040(11) 0.0123(10) -0.0186(10)
C28 0.0357(11) 0.0465(14) 0.0734(16) -0.0113(12) 0.0208(11) -0.0102(10)
C29 0.0351(10) 0.0314(11) 0.0586(13) -0.0096(9) 0.0157(10) -0.0082(8)
C30 0.0266(9) 0.0278(9) 0.0274(9) 0.0018(7) -0.0047(7) -0.0030(7)
C31 0.0313(9) 0.0352(11) 0.0273(9) 0.0049(8) -0.0027(7) -0.0022(8)
C32 0.0252(9) 0.0394(12) 0.0497(12) 0.0099(9) 0.0008(8) 0.0011(8)
C33 0.0519(13) 0.0357(12) 0.0368(11) -0.0021(9) -0.0136(9) -0.0098(10)
C34 0.0199(7) 0.0205(8) 0.0194(7) 0.0030(6) 0.0056(6) 0.0037(6)
C35 0.0262(8) 0.0216(8) 0.0236(8) 0.0010(6) 0.0086(7) 0.0030(7)
C36 0.0344(10) 0.0231(9) 0.0397(10) -0.0007(8) 0.0131(8) 0.0054(8)
C37 0.0316(10) 0.0284(10) 0.0484(12) 0.0088(9) 0.0101(9) 0.0115(8)
C38 0.0259(9) 0.0342(10) 0.0334(10) 0.0107(8) 0.0037(7) 0.0092(8)
C39 0.0232(8) 0.0277(9) 0.0219(8) 0.0061(7) 0.0047(6) 0.0047(7)
C40 0.0377(10) 0.0225(9) 0.0275(9) -0.0054(7) 0.0047(7) 0.0035(7)
C41 0.0397(11) 0.0277(10) 0.0530(13) -0.0091(9) 0.0010(10) 0.0005(9)
C42 0.0818(17) 0.0398(12) 0.0283(10) -0.0072(9) 0.0170(11) 0.0034(12)
C43 0.0363(10) 0.0405(11) 0.0258(9) -0.0029(8) -0.0095(8) 0.0131(9)
C44 0.0401(12) 0.0454(14) 0.0623(15) -0.0029(11) -0.0147(11) -0.0002(10)
C45 0.0538(14) 0.091(2) 0.0242(10) -0.0035(11) -0.0070(9) 0.0244(13)
C46 0.0175(7) 0.0266(9) 0.0230(8) -0.0025(6) -0.0001(6) 0.0007(6)
C47 0.0299(9) 0.0311(9) 0.0195(8) -0.0062(7) 0.0095(7) -0.0023(7)
C48 0.0402(11) 0.0405(12) 0.0368(11) -0.0081(9) 0.0132(9) 0.0080(9)
C49 0.0386(10) 0.0408(11) 0.0240(9) -0.0107(8) 0.0065(8) -0.0089(9)
C50 0.0470(11) 0.0420(12) 0.0254(9) -0.0052(8) 0.0129(8) -0.0124(9)
C51 0.0208(8) 0.0334(10) 0.0228(8) -0.0079(7) 0.0040(6) -0.0050(7)
C52 0.0221(8) 0.0568(13) 0.0262(9) 0.0036(9) 0.0028(7) -0.0019(8)
C53 0.0197(9) 0.0848(18) 0.0319(10) -0.0035(11) 0.0023(8) -0.0117(10)
C54 0.0407(11) 0.0559(15) 0.0420(12) -0.0122(10) 0.0162(10) -0.0230(10)
C55 0.0465(12) 0.0323(11) 0.0568(14) -0.0037(10) 0.0216(11) -0.0078(9)
C56 0.0294(10) 0.0330(11) 0.0474(12) -0.0049(9) 0.0109(9) -0.0020(8)
C57 0.0242(8) 0.0297(9) 0.0240(8) -0.0098(7) 0.0032(7) -0.0029(7)
C58 0.0305(10) 0.0597(14) 0.0354(10) -0.0248(10) -0.0031(8) -0.0029(10)
C59 0.0380(10) 0.0301(10) 0.0386(11) -0.0089(8) 0.0127(8) -0.0016(8)
C60 0.0382(10) 0.0375(11) 0.0297(9) -0.0099(8) 0.0142(8) -0.0026(8)
C20A 0.040(5) 0.036(5) 0.024(5) 0.007(5) 0.006(4) -0.003(5)
C21A 0.047(5) 0.054(6) 0.029(4) 0.009(4) 0.008(4) -0.011(4)
C22A 0.066(7) 0.042(5) 0.040(4) 0.004(4) -0.016(5) 0.014(5)
C23A 0.044(5) 0.070(7) 0.043(6) 0.013(5) 0.013(4) 0.003(5)

loop_
_atom_type_symbol
_atom_type_description
_atom_type_scat_dispersion_real
_atom_type_scat_dispersion_imag
_atom_type_scat_source
C C 0.0148 0.0070 'International Tables Vol C Tables 4.2.6.8 and 6.1.1.4'
H H 0.0000 0.0000 'International Tables Vol C Tables 4.2.6.8 and 6.1.1.4'
Ag Ag 0.0963 3.3589 'International Tables Vol C Tables 4.2.6.8 and 6.1.1.4'
N N 0.0253 0.0136 'International Tables Vol C Tables 4.2.6.8 and 6.1.1.4'
Si Si 0.2148 0.2489 'International Tables Vol C Tables 4.2.6.8 and 6.1.1.4'

loop_
_geom_angle_atom_site_label_1
_geom_angle_atom_site_label_2
_geom_angle_atom_site_label_3
_geom_angle
_geom_angle_site_symmetry_1
_geom_angle_site_symmetry_3
_geom_angle_publ_flag
Si1 Ag1 Ag2 80.986(12) . . ?
C1 Ag1 Ag2 114.39(5) . . ?
C1 Ag1 Si1 164.11(5) . . ?
Si2 Ag2 Ag1 79.226(12) . . ?
C10 Ag2 Ag1 113.71(4) . . ?
C10 Ag2 Si2 165.52(5) . . ?
N1 Si1 Ag1 120.07(5) . . ?
N1 Si1 N2 112.57(7) . . ?
N1 Si1 N3 118.78(6) . . ?
N1 Si1 C19 128.20(6) . . ?
N2 Si1 Ag1 114.20(5) . . ?
N2 Si1 N3 70.12(6) . . ?
N2 Si1 C19 35.54(6) . . ?
N3 Si1 Ag1 110.97(5) . . ?
N3 Si1 C19 35.57(6) . . ?
C19 Si1 Ag1 111.65(4) . . ?
N1 Si2 Ag2 123.31(5) . . ?
N1 Si2 N4 111.17(6) . . ?
N1 Si2 N5 120.45(6) . . ?
N1 Si2 C46 127.95(6) . . ?
N4 Si2 Ag2 113.35(5) . . ?
N4 Si2 N5 70.39(6) . . ?
N4 Si2 C46 35.65(6) . . ?
N5 Si2 Ag2 106.44(5) . . ?
N5 Si2 C46 35.60(5) . . ?
C46 Si2 Ag2 108.66(5) . . ?
Si1 N1 Si2 104.35(7) . . ?
C34 N1 Si1 126.30(10) . . ?
C34 N1 Si2 129.35(10) . . ?
C19 N2 Si1 91.69(10) . . ?
C19 N2 C20B 131.2(3) . . ?
C19 N2 C20A 130.2(7) . . ?
C20B N2 Si1 135.6(3) . . ?
C20A N2 Si1 137.1(7) . . ?
C19 N3 Si1 89.58(10) . . ?
C19 N3 C30 128.04(14) . . ?
C30 N3 Si1 135.16(11) . . ?
C46 N4 Si2 92.19(10) . . ?
C46 N4 C47 131.82(14) . . ?
C47 N4 Si2 134.31(11) . . ?
C46 N5 Si2 89.30(10) . . ?
C46 N5 C57 128.53(14) . . ?
C57 N5 Si2 135.02(10) . . ?
C2 C1 Ag1 126.42(12) . . ?
C2 C1 C6 116.62(14) . . ?
C6 C1 Ag1 116.96(12) . . ?
C1 C2 C7 121.26(15) . . ?
C3 C2 C1 121.33(15) . . ?
C3 C2 C7 117.41(16) . . ?
C2 C3 H3 119.3 . . ?
C4 C3 C2 121.43(16) . . ?
C4 C3 H3 119.3 . . ?
C3 C4 C8 120.67(17) . . ?
C5 C4 C3 117.74(15) . . ?
C5 C4 C8 121.58(16) . . ?
C4 C5 H5 119.1 . . ?
C4 C5 C6 121.76(16) . . ?
C6 C5 H5 119.1 . . ?
C1 C6 C9 120.42(15) . . ?
C5 C6 C1 121.12(16) . . ?
C5 C6 C9 118.42(15) . . ?
C2 C7 H7A 109.5 . . ?
C2 C7 H7B 109.5 . . ?
C2 C7 H7C 109.5 . . ?
H7A C7 H7B 109.5 . . ?
H7A C7 H7C 109.5 . . ?
H7B C7 H7C 109.5 . . ?
C4 C8 H8A 109.5 . . ?
C4 C8 H8B 109.5 . . ?
C4 C8 H8C 109.5 . . ?
H8A C8 H8B 109.5 . . ?
H8A C8 H8C 109.5 . . ?
H8B C8 H8C 109.5 . . ?
C6 C9 H9A 109.5 . . ?
C6 C9 H9B 109.5 . . ?
C6 C9 H9C 109.5 . . ?
H9A C9 H9B 109.5 . . ?
H9A C9 H9C 109.5 . . ?
H9B C9 H9C 109.5 . . ?
C11 C10 Ag2 119.88(12) . . ?
C11 C10 C15 115.99(15) . . ?
C15 C10 Ag2 124.13(13) . . ?
C10 C11 C16 120.70(16) . . ?
C12 C11 C10 121.71(17) . . ?
C12 C11 C16 117.58(16) . . ?
C11 C12 H12 119.3 . . ?
C13 C12 C11 121.42(18) . . ?
C13 C12 H12 119.3 . . ?
C12 C13 C14 117.54(17) . . ?
C12 C13 C17 121.0(2) . . ?
C14 C13 C17 121.4(2) . . ?
C13 C14 H14 119.2 . . ?
C13 C14 C15 121.62(18) . . ?
C15 C14 H14 119.2 . . ?
C10 C15 C18 120.17(16) . . ?
C14 C15 C10 121.70(17) . . ?
C14 C15 C18 118.08(17) . . ?
C11 C16 H16A 109.5 . . ?
C11 C16 H16B 109.5 . . ?
C11 C16 H16C 109.5 . . ?
H16A C16 H16B 109.5 . . ?
H16A C16 H16C 109.5 . . ?
H16B C16 H16C 109.5 . . ?
C13 C17 H17A 109.5 . . ?
C13 C17 H17B 109.5 . . ?
C13 C17 H17C 109.5 . . ?
H17A C17 H17B 109.5 . . ?
H17A C17 H17C 109.5 . . ?
H17B C17 H17C 109.5 . . ?
C15 C18 H18A 109.5 . . ?
C15 C18 H18B 109.5 . . ?
C15 C18 H18C 109.5 . . ?
H18A C18 H18B 109.5 . . ?
H18A C18 H18C 109.5 . . ?
H18B C18 H18C 109.5 . . ?
N2 C19 Si1 52.77(8) . . ?
N2 C19 N3 105.74(14) . . ?
N2 C19 C24 126.80(15) . . ?
N3 C19 Si1 54.85(8) . . ?
N3 C19 C24 127.06(16) . . ?
C24 C19 Si1 162.51(12) . . ?
N2 C20B C21B 113.1(5) . . ?
N2 C20B C22B 107.6(5) . . ?
N2 C20B C23B 103.3(5) . . ?
C22B C20B C21B 110.8(5) . . ?
C22B C20B C23B 111.3(5) . . ?
C23B C20B C21B 110.5(5) . . ?
C20B C21B H21A 109.5 . . ?
C20B C21B H21B 109.5 . . ?
C20B C21B H21C 109.5 . . ?
H21A C21B H21B 109.5 . . ?
H21A C21B H21C 109.5 . . ?
H21B C21B H21C 109.5 . . ?
C20B C22B H22A 109.5 . . ?
C20B C22B H22B 109.5 . . ?
C20B C22B H22C 109.5 . . ?
H22A C22B H22B 109.5 . . ?
H22A C22B H22C 109.5 . . ?
H22B C22B H22C 109.5 . . ?
C20B C23B H23A 109.5 . . ?
C20B C23B H23B 109.5 . . ?
C20B C23B H23C 109.5 . . ?
H23A C23B H23B 109.5 . . ?
H23A C23B H23C 109.5 . . ?
H23B C23B H23C 109.5 . . ?
C25 C24 C19 121.81(16) . . ?
C25 C24 C29 119.26(17) . . ?
C29 C24 C19 118.93(16) . . ?
C24 C25 H25 119.9 . . ?
C24 C25 C26 120.18(18) . . ?
C26 C25 H25 119.9 . . ?
C25 C26 H26 119.9 . . ?
C27 C26 C25 120.1(2) . . ?
C27 C26 H26 119.9 . . ?
C26 C27 H27 119.9 . . ?
C26 C27 C28 120.23(19) . . ?
C28 C27 H27 119.9 . . ?
C27 C28 H28 120.0 . . ?
C27 C28 C29 120.0(2) . . ?
C29 C28 H28 120.0 . . ?
C24 C29 H29 119.9 . . ?
C28 C29 C24 120.2(2) . . ?
C28 C29 H29 119.9 . . ?
N3 C30 C31 105.41(14) . . ?
N3 C30 C32 111.89(15) . . ?
N3 C30 C33 111.04(15) . . ?
C31 C30 C32 109.61(16) . . ?
C31 C30 C33 108.41(16) . . ?
C32 C30 C33 110.30(16) . . ?
C30 C31 H31A 109.5 . . ?
C30 C31 H31B 109.5 . . ?
C30 C31 H31C 109.5 . . ?
H31A C31 H31B 109.5 . . ?
H31A C31 H31C 109.5 . . ?
H31B C31 H31C 109.5 . . ?
C30 C32 H32A 109.5 . . ?
C30 C32 H32B 109.5 . . ?
C30 C32 H32C 109.5 . . ?
H32A C32 H32B 109.5 . . ?
H32A C32 H32C 109.5 . . ?
H32B C32 H32C 109.5 . . ?
C30 C33 H33A 109.5 . . ?
C30 C33 H33B 109.5 . . ?
C30 C33 H33C 109.5 . . ?
H33A C33 H33B 109.5 . . ?
H33A C33 H33C 109.5 . . ?
H33B C33 H33C 109.5 . . ?
C35 C34 N1 121.52(14) . . ?
C35 C34 C39 117.78(14) . . ?
C39 C34 N1 120.68(14) . . ?
C34 C35 C40 125.87(15) . . ?
C36 C35 C34 119.58(16) . . ?
C36 C35 C40 114.55(15) . . ?
C35 C36 H36 118.7 . . ?
C37 C36 C35 122.52(18) . . ?
C37 C36 H36 118.7 . . ?
C36 C37 H37 121.0 . . ?
C36 C37 C38 117.94(17) . . ?
C38 C37 H37 121.0 . . ?
C37 C38 H38 118.6 . . ?
C37 C38 C39 122.89(17) . . ?
C39 C38 H38 118.6 . . ?
C34 C39 C43 125.81(15) . . ?
C38 C39 C34 119.21(16) . . ?
C38 C39 C43 114.84(16) . . ?
C35 C40 H40 108.9 . . ?
C35 C40 C41 110.49(15) . . ?
C35 C40 C42 111.34(16) . . ?
C41 C40 H40 108.9 . . ?
C41 C40 C42 108.21(16) . . ?
C42 C40 H40 108.9 . . ?
C40 C41 H41A 109.5 . . ?
C40 C41 H41B 109.5 . . ?
C40 C41 H41C 109.5 . . ?
H41A C41 H41B 109.5 . . ?
H41A C41 H41C 109.5 . . ?
H41B C41 H41C 109.5 . . ?
C40 C42 H42A 109.5 . . ?
C40 C42 H42B 109.5 . . ?
C40 C42 H42C 109.5 . . ?
H42A C42 H42B 109.5 . . ?
H42A C42 H42C 109.5 . . ?
H42B C42 H42C 109.5 . . ?
C39 C43 H43 108.3 . . ?
C39 C43 C44 108.81(16) . . ?
C39 C43 C45 114.61(19) . . ?
C44 C43 H43 108.3 . . ?
C45 C43 H43 108.3 . . ?
C45 C43 C44 108.45(18) . . ?
C43 C44 H44A 109.5 . . ?
C43 C44 H44B 109.5 . . ?
C43 C44 H44C 109.5 . . ?
H44A C44 H44B 109.5 . . ?
H44A C44 H44C 109.5 . . ?
H44B C44 H44C 109.5 . . ?
C43 C45 H45A 109.5 . . ?
C43 C45 H45B 109.5 . . ?
C43 C45 H45C 109.5 . . ?
H45A C45 H45B 109.5 . . ?
H45A C45 H45C 109.5 . . ?
H45B C45 H45C 109.5 . . ?
N4 C46 Si2 52.16(8) . . ?
N4 C46 C51 124.86(14) . . ?
N5 C46 Si2 55.10(8) . . ?
N5 C46 N4 105.63(14) . . ?
N5 C46 C51 129.08(15) . . ?
C51 C46 Si2 162.80(13) . . ?
N4 C47 C48 108.44(14) . . ?
N4 C47 C49 104.73(13) . . ?
N4 C47 C50 114.19(15) . . ?
C48 C47 C49 111.24(16) . . ?
C50 C47 C48 110.40(16) . . ?
C50 C47 C49 107.73(15) . . ?
C47 C48 H48A 109.5 . . ?
C47 C48 H48B 109.5 . . ?
C47 C48 H48C 109.5 . . ?
H48A C48 H48B 109.5 . . ?
H48A C48 H48C 109.5 . . ?
H48B C48 H48C 109.5 . . ?
C47 C49 H49A 109.5 . . ?
C47 C49 H49B 109.5 . . ?
C47 C49 H49C 109.5 . . ?
H49A C49 H49B 109.5 . . ?
H49A C49 H49C 109.5 . . ?
H49B C49 H49C 109.5 . . ?
C47 C50 H50A 109.5 . . ?
C47 C50 H50B 109.5 . . ?
C47 C50 H50C 109.5 . . ?
H50A C50 H50B 109.5 . . ?
H50A C50 H50C 109.5 . . ?
H50B C50 H50C 109.5 . . ?
C52 C51 C46 120.45(17) . . ?
C56 C51 C46 119.68(16) . . ?
C56 C51 C52 119.64(17) . . ?
C51 C52 H52 120.2 . . ?
C53 C52 C51 119.7(2) . . ?
C53 C52 H52 120.2 . . ?
C52 C53 H53 119.9 . . ?
C54 C53 C52 120.26(19) . . ?
C54 C53 H53 119.9 . . ?
C53 C54 H54 119.8 . . ?
C53 C54 C55 120.49(19) . . ?
C55 C54 H54 119.8 . . ?
C54 C55 H55 120.1 . . ?
C54 C55 C56 119.8(2) . . ?
C56 C55 H55 120.1 . . ?
C51 C56 C55 120.11(19) . . ?
C51 C56 H56 119.9 . . ?
C55 C56 H56 119.9 . . ?
N5 C57 C58 111.05(14) . . ?
N5 C57 C59 111.42(14) . . ?
N5 C57 C60 106.07(14) . . ?
C59 C57 C58 109.77(16) . . ?
C60 C57 C58 109.83(16) . . ?
C60 C57 C59 108.60(15) . . ?
C57 C58 H58A 109.5 . . ?
C57 C58 H58B 109.5 . . ?
C57 C58 H58C 109.5 . . ?
H58A C58 H58B 109.5 . . ?
H58A C58 H58C 109.5 . . ?
H58B C58 H58C 109.5 . . ?
C57 C59 H59A 109.5 . . ?
C57 C59 H59B 109.5 . . ?
C57 C59 H59C 109.5 . . ?
H59A C59 H59B 109.5 . . ?
H59A C59 H59C 109.5 . . ?
H59B C59 H59C 109.5 . . ?
C57 C60 H60A 109.5 . . ?
C57 C60 H60B 109.5 . . ?
C57 C60 H60C 109.5 . . ?
H60A C60 H60B 109.5 . . ?
H60A C60 H60C 109.5 . . ?
H60B C60 H60C 109.5 . . ?
N2 C20A C21A 108.6(11) . . ?
N2 C20A C22A 110.7(12) . . ?
N2 C20A C23A 113.4(12) . . ?
C21A C20A C23A 105.3(12) . . ?
C22A C20A C21A 108.0(11) . . ?
C22A C20A C23A 110.5(12) . . ?
C20A C21A H21D 109.5 . . ?
C20A C21A H21E 109.5 . . ?
C20A C21A H21F 109.5 . . ?
H21D C21A H21E 109.5 . . ?
H21D C21A H21F 109.5 . . ?
H21E C21A H21F 109.5 . . ?
C20A C22A H22D 109.5 . . ?
C20A C22A H22E 109.5 . . ?
C20A C22A H22F 109.5 . . ?
H22D C22A H22E 109.5 . . ?
H22D C22A H22F 109.5 . . ?
H22E C22A H22F 109.5 . . ?
C20A C23A H23D 109.5 . . ?
C20A C23A H23E 109.5 . . ?
C20A C23A H23F 109.5 . . ?
H23D C23A H23E 109.5 . . ?
H23D C23A H23F 109.5 . . ?
H23E C23A H23F 109.5 . . ?

loop_
_geom_bond_atom_site_label_1
_geom_bond_atom_site_label_2
_geom_bond_distance
_geom_bond_site_symmetry_2
_geom_bond_publ_flag
Ag1 Ag2 3.1235(3) . ?
Ag1 Si1 2.3993(5) . ?
Ag1 C1 2.1350(16) . ?
Ag2 Si2 2.4191(5) . ?
Ag2 C10 2.1468(17) . ?
Si1 N1 1.7741(13) . ?
Si1 N2 1.8322(15) . ?
Si1 N3 1.8807(15) . ?
Si1 C19 2.3001(17) . ?
Si2 N1 1.7796(14) . ?
Si2 N4 1.8150(14) . ?
Si2 N5 1.8837(14) . ?
Si2 C46 2.2966(16) . ?
N1 C34 1.471(2) . ?
N2 C19 1.338(2) . ?
N2 C20B 1.474(6) . ?
N2 C20A 1.485(13) . ?
N3 C19 1.338(2) . ?
N3 C30 1.491(2) . ?
N4 C46 1.340(2) . ?
N4 C47 1.482(2) . ?
N5 C46 1.337(2) . ?
N5 C57 1.490(2) . ?
C1 C2 1.403(2) . ?
C1 C6 1.410(2) . ?
C2 C3 1.397(2) . ?
C2 C7 1.508(2) . ?
C3 H3 0.9500 . ?
C3 C4 1.387(2) . ?
C4 C5 1.383(3) . ?
C4 C8 1.510(2) . ?
C5 H5 0.9500 . ?
C5 C6 1.393(2) . ?
C6 C9 1.510(2) . ?
C7 H7A 0.9800 . ?
C7 H7B 0.9800 . ?
C7 H7C 0.9800 . ?
C8 H8A 0.9800 . ?
C8 H8B 0.9800 . ?
C8 H8C 0.9800 . ?
C9 H9A 0.9800 . ?
C9 H9B 0.9800 . ?
C9 H9C 0.9800 . ?
C10 C11 1.406(2) . ?
C10 C15 1.406(2) . ?
C11 C12 1.399(2) . ?
C11 C16 1.510(3) . ?
C12 H12 0.9500 . ?
C12 C13 1.385(3) . ?
C13 C14 1.387(3) . ?
C13 C17 1.512(3) . ?
C14 H14 0.9500 . ?
C14 C15 1.394(3) . ?
C15 C18 1.513(3) . ?
C16 H16A 0.9800 . ?
C16 H16B 0.9800 . ?
C16 H16C 0.9800 . ?
C17 H17A 0.9800 . ?
C17 H17B 0.9800 . ?
C17 H17C 0.9800 . ?
C18 H18A 0.9800 . ?
C18 H18B 0.9800 . ?
C18 H18C 0.9800 . ?
C19 C24 1.493(2) . ?
C20B C21B 1.519(6) . ?
C20B C22B 1.518(6) . ?
C20B C23B 1.519(6) . ?
C21B H21A 0.9800 . ?
C21B H21B 0.9800 . ?
C21B H21C 0.9800 . ?
C22B H22A 0.9800 . ?
C22B H22B 0.9800 . ?
C22B H22C 0.9800 . ?
C23B H23A 0.9800 . ?
C23B H23B 0.9800 . ?
C23B H23C 0.9800 . ?
C24 C25 1.383(3) . ?
C24 C29 1.391(3) . ?
C25 H25 0.9500 . ?
C25 C26 1.389(3) . ?
C26 H26 0.9500 . ?
C26 C27 1.373(3) . ?
C27 H27 0.9500 . ?
C27 C28 1.379(3) . ?
C28 H28 0.9500 . ?
C28 C29 1.384(3) . ?
C29 H29 0.9500 . ?
C30 C31 1.521(2) . ?
C30 C32 1.527(3) . ?
C30 C33 1.529(3) . ?
C31 H31A 0.9800 . ?
C31 H31B 0.9800 . ?
C31 H31C 0.9800 . ?
C32 H32A 0.9800 . ?
C32 H32B 0.9800 . ?
C32 H32C 0.9800 . ?
C33 H33A 0.9800 . ?
C33 H33B 0.9800 . ?
C33 H33C 0.9800 . ?
C34 C35 1.418(2) . ?
C34 C39 1.420(2) . ?
C35 C36 1.401(2) . ?
C35 C40 1.510(2) . ?
C36 H36 0.9500 . ?
C36 C37 1.369(3) . ?
C37 H37 0.9500 . ?
C37 C38 1.370(3) . ?
C38 H38 0.9500 . ?
C38 C39 1.399(2) . ?
C39 C43 1.513(3) . ?
C40 H40 1.0000 . ?
C40 C41 1.529(3) . ?
C40 C42 1.532(3) . ?
C41 H41A 0.9800 . ?
C41 H41B 0.9800 . ?
C41 H41C 0.9800 . ?
C42 H42A 0.9800 . ?
C42 H42B 0.9800 . ?
C42 H42C 0.9800 . ?
C43 H43 1.0000 . ?
C43 C44 1.546(3) . ?
C43 C45 1.518(3) . ?
C44 H44A 0.9800 . ?
C44 H44B 0.9800 . ?
C44 H44C 0.9800 . ?
C45 H45A 0.9800 . ?
C45 H45B 0.9800 . ?
C45 H45C 0.9800 . ?
C46 C51 1.492(2) . ?
C47 C48 1.520(3) . ?
C47 C49 1.527(3) . ?
C47 C50 1.517(3) . ?
C48 H48A 0.9800 . ?
C48 H48B 0.9800 . ?
C48 H48C 0.9800 . ?
C49 H49A 0.9800 . ?
C49 H49B 0.9800 . ?
C49 H49C 0.9800 . ?
C50 H50A 0.9800 . ?
C50 H50B 0.9800 . ?
C50 H50C 0.9800 . ?
C51 C52 1.391(2) . ?
C51 C56 1.382(3) . ?
C52 H52 0.9500 . ?
C52 C53 1.390(3) . ?
C53 H53 0.9500 . ?
C53 C54 1.369(3) . ?
C54 H54 0.9500 . ?
C54 C55 1.378(3) . ?
C55 H55 0.9500 . ?
C55 C56 1.392(3) . ?
C56 H56 0.9500 . ?
C57 C58 1.531(2) . ?
C57 C59 1.525(3) . ?
C57 C60 1.517(2) . ?
C58 H58A 0.9800 . ?
C58 H58B 0.9800 . ?
C58 H58C 0.9800 . ?
C59 H59A 0.9800 . ?
C59 H59B 0.9800 . ?
C59 H59C 0.9800 . ?
C60 H60A 0.9800 . ?
C60 H60B 0.9800 . ?
C60 H60C 0.9800 . ?
C20A C21A 1.525(14) . ?
C20A C22A 1.525(14) . ?
C20A C23A 1.527(14) . ?
C21A H21D 0.9800 . ?
C21A H21E 0.9800 . ?
C21A H21F 0.9800 . ?
C22A H22D 0.9800 . ?
C22A H22E 0.9800 . ?
C22A H22F 0.9800 . ?
C23A H23D 0.9800 . ?
C23A H23E 0.9800 . ?
C23A H23F 0.9800 . ?

loop_
_geom_torsion_atom_site_label_1
_geom_torsion_atom_site_label_2
_geom_torsion_atom_site_label_3
_geom_torsion_atom_site_label_4
_geom_torsion
_geom_torsion_site_symmetry_1
_geom_torsion_site_symmetry_2
_geom_torsion_site_symmetry_3
_geom_torsion_site_symmetry_4
_geom_torsion_publ_flag
Ag1 Si1 N1 Si2 30.36(8) . . . . ?
Ag1 Si1 N1 C34 -148.94(11) . . . . ?
Ag1 Si1 N2 C19 -93.82(9) . . . . ?
Ag1 Si1 N2 C20B 72.6(4) . . . . ?
Ag1 Si1 N2 C20A 75.0(10) . . . . ?
Ag1 Si1 N3 C19 98.23(9) . . . . ?
Ag1 Si1 N3 C30 -51.83(16) . . . . ?
Ag1 C1 C2 C3 -178.92(12) . . . . ?
Ag1 C1 C2 C7 1.4(2) . . . . ?
Ag1 C1 C6 C5 179.24(13) . . . . ?
Ag1 C1 C6 C9 1.6(2) . . . . ?
Ag2 Si2 N1 Si1 21.54(8) . . . . ?
Ag2 Si2 N1 C34 -159.19(11) . . . . ?
Ag2 Si2 N4 C46 -89.76(10) . . . . ?
Ag2 Si2 N4 C47 76.13(16) . . . . ?
Ag2 Si2 N5 C46 99.25(9) . . . . ?
Ag2 Si2 N5 C57 -51.10(17) . . . . ?
Ag2 C10 C11 C12 -178.11(13) . . . . ?
Ag2 C10 C11 C16 2.3(2) . . . . ?
Ag2 C10 C15 C14 179.29(13) . . . . ?
Ag2 C10 C15 C18 1.6(2) . . . . ?
Si1 N1 C34 C35 -66.50(18) . . . . ?
Si1 N1 C34 C39 111.88(15) . . . . ?
Si1 N2 C19 N3 -15.11(13) . . . . ?
Si1 N2 C19 C24 158.05(16) . . . . ?
Si1 N2 C20B C21B -126.3(5) . . . . ?
Si1 N2 C20B C22B 111.0(5) . . . . ?
Si1 N2 C20B C23B -6.8(7) . . . . ?
Si1 N2 C20A C21A 10.6(18) . . . . ?
Si1 N2 C20A C22A 129.0(11) . . . . ?
Si1 N2 C20A C23A -106.1(14) . . . . ?
Si1 N3 C19 N2 14.70(13) . . . . ?
Si1 N3 C19 C24 -158.43(16) . . . . ?
Si1 N3 C30 C31 -41.1(2) . . . . ?
Si1 N3 C30 C32 77.9(2) . . . . ?
Si1 N3 C30 C33 -158.33(14) . . . . ?
Si1 C19 C24 C25 176.5(3) . . . . ?
Si1 C19 C24 C29 -3.3(5) . . . . ?
Si2 N1 C34 C35 114.39(15) . . . . ?
Si2 N1 C34 C39 -67.24(18) . . . . ?
Si2 N4 C46 N5 -14.15(13) . . . . ?
Si2 N4 C46 C51 158.92(15) . . . . ?
Si2 N4 C47 C48 109.37(17) . . . . ?
Si2 N4 C47 C49 -9.5(2) . . . . ?
Si2 N4 C47 C50 -127.08(16) . . . . ?
Si2 N5 C46 N4 13.62(13) . . . . ?
Si2 N5 C46 C51 -159.06(17) . . . . ?
Si2 N5 C57 C58 -161.67(14) . . . . ?
Si2 N5 C57 C59 75.6(2) . . . . ?
Si2 N5 C57 C60 -42.4(2) . . . . ?
Si2 C46 C51 C52 163.2(3) . . . . ?
Si2 C46 C51 C56 -11.4(5) . . . . ?
N1 Si1 N2 C19 124.77(10) . . . . ?
N1 Si1 N2 C20B -68.8(4) . . . . ?
N1 Si1 N2 C20A -66.4(10) . . . . ?
N1 Si1 N3 C19 -116.42(10) . . . . ?
N1 Si1 N3 C30 93.53(16) . . . . ?
N1 Si2 N4 C46 126.26(10) . . . . ?
N1 Si2 N4 C47 -67.84(17) . . . . ?
N1 Si2 N5 C46 -113.84(10) . . . . ?
N1 Si2 N5 C57 95.80(17) . . . . ?
N1 C34 C35 C36 177.09(14) . . . . ?
N1 C34 C35 C40 -2.1(2) . . . . ?
N1 C34 C39 C38 -175.46(14) . . . . ?
N1 C34 C39 C43 9.1(2) . . . . ?
N2 Si1 N1 Si2 169.26(6) . . . . ?
N2 Si1 N1 C34 -10.04(14) . . . . ?
N2 Si1 N3 C19 -10.93(10) . . . . ?
N2 Si1 N3 C30 -160.99(17) . . . . ?
N2 C19 C24 C25 94.5(2) . . . . ?
N2 C19 C24 C29 -85.2(2) . . . . ?
N3 Si1 N1 Si2 -111.81(7) . . . . ?
N3 Si1 N1 C34 68.90(14) . . . . ?
N3 Si1 N2 C19 10.94(9) . . . . ?
N3 Si1 N2 C20B 177.4(4) . . . . ?
N3 Si1 N2 C20A 179.8(10) . . . . ?
N3 C19 C24 C25 -93.7(2) . . . . ?
N3 C19 C24 C29 86.5(2) . . . . ?
N4 Si2 N1 Si1 161.29(6) . . . . ?
N4 Si2 N1 C34 -19.44(15) . . . . ?
N4 Si2 N5 C46 -10.23(10) . . . . ?
N4 Si2 N5 C57 -160.59(17) . . . . ?
N4 C46 C51 C52 89.4(2) . . . . ?
N4 C46 C51 C56 -85.2(2) . . . . ?
N5 Si2 N1 Si1 -119.65(7) . . . . ?
N5 Si2 N1 C34 59.62(14) . . . . ?
N5 Si2 N4 C46 10.22(10) . . . . ?
N5 Si2 N4 C47 176.12(18) . . . . ?
N5 C46 C51 C52 -99.2(2) . . . . ?
N5 C46 C51 C56 86.1(2) . . . . ?
C1 C2 C3 C4 -0.5(3) . . . . ?
C2 C1 C6 C5 -0.2(2) . . . . ?
C2 C1 C6 C9 -177.80(17) . . . . ?
C2 C3 C4 C5 0.3(3) . . . . ?
C2 C3 C4 C8 -179.35(17) . . . . ?
C3 C4 C5 C6 0.0(3) . . . . ?
C4 C5 C6 C1 0.0(3) . . . . ?
C4 C5 C6 C9 177.63(18) . . . . ?
C6 C1 C2 C3 0.4(2) . . . . ?
C6 C1 C2 C7 -179.26(16) . . . . ?
C7 C2 C3 C4 179.22(16) . . . . ?
C8 C4 C5 C6 179.61(17) . . . . ?
C10 C11 C12 C13 -1.7(3) . . . . ?
C11 C10 C15 C14 0.0(2) . . . . ?
C11 C10 C15 C18 -177.70(16) . . . . ?
C11 C12 C13 C14 0.9(3) . . . . ?
C11 C12 C13 C17 179.60(19) . . . . ?
C12 C13 C14 C15 0.3(3) . . . . ?
C13 C14 C15 C10 -0.8(3) . . . . ?
C13 C14 C15 C18 176.94(18) . . . . ?
C15 C10 C11 C12 1.2(2) . . . . ?
C15 C10 C11 C16 -178.35(16) . . . . ?
C16 C11 C12 C13 177.89(17) . . . . ?
C17 C13 C14 C15 -178.4(2) . . . . ?
C19 Si1 N1 Si2 -153.32(7) . . . . ?
C19 Si1 N1 C34 27.38(16) . . . . ?
C19 Si1 N2 C20B 166.5(4) . . . . ?
C19 Si1 N2 C20A 168.8(10) . . . . ?
C19 Si1 N3 C30 -150.1(2) . . . . ?
C19 N2 C20B C21B 35.6(7) . . . . ?
C19 N2 C20B C22B -87.1(6) . . . . ?
C19 N2 C20B C23B 155.1(5) . . . . ?
C19 N2 C20A C21A 175.9(8) . . . . ?
C19 N2 C20A C22A -65.6(15) . . . . ?
C19 N2 C20A C23A 59.2(17) . . . . ?
C19 N3 C30 C31 178.20(16) . . . . ?
C19 N3 C30 C32 -62.7(2) . . . . ?
C19 N3 C30 C33 61.0(2) . . . . ?
C19 C24 C25 C26 179.90(18) . . . . ?
C19 C24 C29 C28 -179.9(2) . . . . ?
C20B N2 C19 Si1 -167.4(4) . . . . ?
C20B N2 C19 N3 177.5(4) . . . . ?
C20B N2 C19 C24 -9.4(5) . . . . ?
C24 C25 C26 C27 0.2(3) . . . . ?
C25 C24 C29 C28 0.3(3) . . . . ?
C25 C26 C27 C28 -0.1(3) . . . . ?
C26 C27 C28 C29 0.0(4) . . . . ?
C27 C28 C29 C24 -0.1(4) . . . . ?
C29 C24 C25 C26 -0.3(3) . . . . ?
C30 N3 C19 Si1 153.45(19) . . . . ?
C30 N3 C19 N2 168.16(15) . . . . ?
C30 N3 C19 C24 -5.0(3) . . . . ?
C34 C35 C36 C37 -1.3(3) . . . . ?
C34 C35 C40 C41 119.43(18) . . . . ?
C34 C35 C40 C42 -120.30(18) . . . . ?
C34 C39 C43 C44 113.20(19) . . . . ?
C34 C39 C43 C45 -125.22(18) . . . . ?
C35 C34 C39 C38 3.0(2) . . . . ?
C35 C34 C39 C43 -172.49(16) . . . . ?
C35 C36 C37 C38 2.2(3) . . . . ?
C36 C35 C40 C41 -59.83(19) . . . . ?
C36 C35 C40 C42 60.4(2) . . . . ?
C36 C37 C38 C39 -0.4(3) . . . . ?
C37 C38 C39 C34 -2.2(3) . . . . ?
C37 C38 C39 C43 173.76(17) . . . . ?
C38 C39 C43 C44 -62.4(2) . . . . ?
C38 C39 C43 C45 59.1(2) . . . . ?
C39 C34 C35 C36 -1.3(2) . . . . ?
C39 C34 C35 C40 179.44(15) . . . . ?
C40 C35 C36 C37 178.03(16) . . . . ?
C46 Si2 N1 Si1 -162.12(6) . . . . ?
C46 Si2 N1 C34 17.15(16) . . . . ?
C46 Si2 N4 C47 165.9(2) . . . . ?
C46 Si2 N5 C57 -150.4(2) . . . . ?
C46 N4 C47 C48 -89.7(2) . . . . ?
C46 N4 C47 C49 151.45(18) . . . . ?
C46 N4 C47 C50 33.8(3) . . . . ?
C46 N5 C57 C58 57.5(2) . . . . ?
C46 N5 C57 C59 -65.2(2) . . . . ?
C46 N5 C57 C60 176.84(16) . . . . ?
C46 C51 C52 C53 -172.72(17) . . . . ?
C46 C51 C56 C55 172.60(17) . . . . ?
C47 N4 C46 Si2 -166.5(2) . . . . ?
C47 N4 C46 N5 179.38(16) . . . . ?
C47 N4 C46 C51 -7.5(3) . . . . ?
C51 C52 C53 C54 -0.3(3) . . . . ?
C52 C51 C56 C55 -2.1(3) . . . . ?
C52 C53 C54 C55 -1.1(3) . . . . ?
C53 C54 C55 C56 1.0(3) . . . . ?
C54 C55 C56 C51 0.6(3) . . . . ?
C56 C51 C52 C53 1.9(3) . . . . ?
C57 N5 C46 Si2 153.45(19) . . . . ?
C57 N5 C46 N4 167.07(15) . . . . ?
C57 N5 C46 C51 -5.6(3) . . . . ?
C20A N2 C19 Si1 -170.1(9) . . . . ?
C20A N2 C19 N3 174.8(9) . . . . ?
C20A N2 C19 C24 -12.0(9) . . . . ?
